data_8101725
loop_
_publ_author_name
'K. Van Hecke'
'P. Nockemann'
'L. Van Meervelt'

_publ_section_title
;
Crystal structure of pyridinium 1,1'-bis(4-hydroxy- pyrimid-6-on-2-
thion-5-yl)-1''-(4-nitrophenyl)methane methanol solvate monohydrate, 
(C~5~H~6~N)(C~15~H~10~N~5~O~6~S~2~) &#x00B7; CH~3~OH &#x00B7; H~2~O
;
_journal_issue 2
_journal_name_full 'Zeitschrift f\"ur Kristallographie - New Crystal Structures'
_journal_page_first 155
_journal_page_last 156
_journal_volume 220
_journal_year 2005
_chemical_formula_moiety 'C15 H10 N5 O6 S2, C5 H6 N, C H4 O, H2 O'
_chemical_formula_sum 'C21 H22 N6 O8 S2'
_chemical_formula_weight 550.57
_chemical_name_systematic
; 
1,1'-bis(4-hydroxy-pyrimid-6-on-2-thion-5-yl)-1"-(4-nitrophenyl)methane 
pyridinium salt methanol solvate monohydrate
;
_space_group_IT_number 14
_symmetry_cell_setting monoclinic
_symmetry_space_group_name_Hall '-P 2yn'
_symmetry_space_group_name_H-M 'P 1 21/n 1'
_atom_sites_solution_hydrogens geom
_atom_sites_solution_primary direct
_atom_sites_solution_secondary difmap
_audit_creation_method SHELXL-97
_cell_angle_alpha 90.00
_cell_angle_beta 95.131(4)
_cell_angle_gamma 90.00
_cell_formula_units_Z 4
_cell_length_a 10.1931(8)
_cell_length_b 11.9627(7)
_cell_length_c 20.2987(15)
_cell_measurement_temperature 100(2)
_cell_volume 2465.2(3)
_computing_cell_refinement 'Bruker SAINT'
_computing_data_collection 'Bruker SMART'
_computing_data_reduction 'Bruker SAINT'
_computing_molecular_graphics PLUTON
_computing_publication_material PLATON
_computing_structure_refinement 'SHELXL-97 (Sheldrick, 1997)'
_computing_structure_solution 'SHELXS-97 (Sheldrick, 1990)'
_diffrn_ambient_temperature 100(2)
_diffrn_measured_fraction_theta_full 0.980
_diffrn_measured_fraction_theta_max 0.980
_diffrn_measurement_device_type 'Bruker SMART 6000'
_diffrn_measurement_method 'omega and phi scans'
_diffrn_radiation_monochromator 'crossed G\"obel mirrors'
_diffrn_radiation_source 'fine-focus sealed tube'
_diffrn_radiation_type CuK\a
_diffrn_radiation_wavelength 1.54178
_diffrn_reflns_av_R_equivalents 0.1310
_diffrn_reflns_av_sigmaI/netI 0.0966
_diffrn_reflns_limit_h_max 10
_diffrn_reflns_limit_h_min -11
_diffrn_reflns_limit_k_max 13
_diffrn_reflns_limit_k_min -13
_diffrn_reflns_limit_l_max 22
_diffrn_reflns_limit_l_min -21
_diffrn_reflns_number 13612
_diffrn_reflns_theta_full 58.92
_diffrn_reflns_theta_max 58.92
_diffrn_reflns_theta_min 4.29
_exptl_absorpt_coefficient_mu 2.485
_exptl_absorpt_correction_T_max 0.7892
_exptl_absorpt_correction_T_min 0.5227
_exptl_absorpt_correction_type refdelf
_exptl_absorpt_process_details Platon
_exptl_crystal_colour colorless
_exptl_crystal_density_diffrn 1.483
_exptl_crystal_density_method 'not measured'
_exptl_crystal_description plate
_exptl_crystal_F_000 1144
_exptl_crystal_size_max 0.30
_exptl_crystal_size_mid 0.15
_exptl_crystal_size_min 0.10
_refine_diff_density_max 1.069
_refine_diff_density_min -0.762
_refine_diff_density_rms 0.132
_refine_ls_extinction_method none
_refine_ls_goodness_of_fit_ref 1.082
_refine_ls_hydrogen_treatment mixed
_refine_ls_matrix_type full
_refine_ls_number_parameters 344
_refine_ls_number_reflns 3489
_refine_ls_number_restraints 225
_refine_ls_restrained_S_all 1.113
_refine_ls_R_factor_all 0.1058
_refine_ls_R_factor_gt 0.0791
_refine_ls_shift/su_max 0.000
_refine_ls_shift/su_mean 0.000
_refine_ls_structure_factor_coef Fsqd
_refine_ls_weighting_details 'calc w=1/[\s^2^(Fo^2^)+(0.1404P)^2^+1.0496P] where P=(Fo^2^+2Fc^2^)/3'
_refine_ls_weighting_scheme calc
_refine_ls_wR_factor_gt 0.2078
_refine_ls_wR_factor_ref 0.2292
_reflns_number_gt 2464
_reflns_number_total 3489
_reflns_threshold_expression >2sigma(I)
_cod_data_source_file 1267-1464.cff
_cod_data_source_block wim22
_cod_depositor_comments
;
The following automatic conversions were performed:
'_symmetry_cell_setting' value 'Monoclinic' changed to 'monoclinic'
according to '/home/saulius/struct/CIF-dictionaries/cif_core.dic'
dictionary named 'cif_core.dic' version 2.4.1 from 2010-06-29.

Automatic conversion script
Id: cif_fix_enum 1555 2011-01-17 13:19:09Z saulius 
;
_cod_original_sg_symbol_H-M 'P 21/n'
_cod_database_code 8101725

loop_
_symmetry_equiv_pos_as_xyz
'x, y, z'
'-x+1/2, y+1/2, -z+1/2'
'-x, -y, -z'
'x-1/2, -y-1/2, z-1/2'

loop_
_atom_site_label
_atom_site_type_symbol
_atom_site_fract_x
_atom_site_fract_y
_atom_site_fract_z
_atom_site_U_iso_or_equiv
_atom_site_adp_type
_atom_site_occupancy
_atom_site_symmetry_multiplicity
_atom_site_Wyckoff_symbol
_atom_site_calc_flag
_atom_site_refinement_flags
_atom_site_disorder_assembly
_atom_site_disorder_group
N1 N 0.4741(5) 0.6189(4) 0.2866(2) 0.0082(10) Uani 1 4 e d U . .
H1 H 0.4130 0.6211 0.3132 0.010 Uiso 1 4 e calc R . .
C2 C 0.4580(5) 0.5472(4) 0.2353(3) 0.0068(11) Uani 1 4 e d U . .
N3 N 0.5569(4) 0.5459(4) 0.1948(2) 0.0078(10) Uani 1 4 e d U . .
H3 H 0.5504 0.5009 0.1616 0.009 Uiso 1 4 e calc R . .
C4 C 0.6685(6) 0.6137(4) 0.2040(3) 0.0085(12) Uani 1 4 e d U . .
C5 C 0.6806(5) 0.6895(4) 0.2553(3) 0.0081(12) Uani 1 4 e d U . .
C6 C 0.5837(5) 0.6910(4) 0.3005(3) 0.0046(11) Uani 1 4 e d U . .
S7 S 0.32576(13) 0.46335(11) 0.22334(7) 0.0108(4) Uani 1 4 e d U . .
O8 O 0.7525(4) 0.5994(3) 0.1604(2) 0.0154(9) Uani 1 4 e d DU . .
H8 H 0.870(3) 0.626(6) 0.181(3) 0.023 Uiso 1 4 e d D . .
O9 O 0.5837(4) 0.7500(3) 0.3512(2) 0.0157(9) Uani 1 4 e d U . .
C10 C 0.7895(5) 0.7757(4) 0.2639(3) 0.0072(11) Uani 1 4 e d U . .
H10 H 0.7581 0.8285 0.2960 0.009 Uiso 1 4 e calc R . .
N11 N 1.1131(5) 0.6200(4) 0.3084(2) 0.0136(11) Uani 1 4 e d U . .
H11 H 1.1619 0.5722 0.2905 0.016 Uiso 1 4 e calc R . .
C12 C 1.1549(5) 0.6572(4) 0.3697(3) 0.0080(11) Uani 1 4 e d U . .
N13 N 1.0743(5) 0.7341(4) 0.3945(2) 0.0106(10) Uani 1 4 e d U . .
H13 H 1.0937 0.7560 0.4346 0.013 Uiso 1 4 e calc R . .
C14 C 0.9622(5) 0.7802(4) 0.3599(3) 0.0067(11) Uani 1 4 e d U . .
C15 C 0.9188(5) 0.7337(4) 0.2975(3) 0.0085(12) Uani 1 4 e d U . .
C16 C 0.9961(5) 0.6532(4) 0.2719(3) 0.0087(12) Uani 1 4 e d U . .
S17 S 1.29180(15) 0.61191(12) 0.41219(7) 0.0171(4) Uani 1 4 e d U . .
O18 O 0.9069(4) 0.8590(3) 0.38763(19) 0.0106(9) Uani 1 4 e d U . .
O19 O 0.9748(4) 0.6005(3) 0.2161(2) 0.0147(9) Uani 1 4 e d DU . .
C20 C 0.7929(5) 0.8458(4) 0.2004(3) 0.0086(11) Uani 1 4 e d U . .
C21 C 0.6780(6) 0.9032(5) 0.1798(3) 0.0136(12) Uani 1 4 e d U . .
H21 H 0.6039 0.8951 0.2030 0.016 Uiso 1 4 e calc R . .
C22 C 0.6735(6) 0.9727(5) 0.1248(3) 0.0181(14) Uani 1 4 e d U . .
H22 H 0.5960 1.0092 0.1097 0.022 Uiso 1 4 e calc R . .
C23 C 0.7859(6) 0.9863(5) 0.0933(3) 0.0138(13) Uani 1 4 e d U . .
C24 C 0.9019(6) 0.9273(5) 0.1120(3) 0.0121(12) Uani 1 4 e d U . .
H24 H 0.9759 0.9348 0.0886 0.015 Uiso 1 4 e calc R . .
C25 C 0.9030(6) 0.8580(4) 0.1659(3) 0.0097(12) Uani 1 4 e d U . .
H25 H 0.9792 0.8185 0.1795 0.012 Uiso 1 4 e calc R . .
N26 N 0.7841(5) 1.0662(4) 0.0382(3) 0.0177(12) Uani 1 4 e d U . .
O27 O 0.8856(5) 1.0842(4) 0.0124(2) 0.0236(10) Uani 1 4 e d U . .
O28 O 0.6789(6) 1.1120(4) 0.0214(3) 0.0402(14) Uani 1 4 e d U . .
O29 O 0.8791(6) 0.7405(5) 0.5911(3) 0.0555(17) Uani 1 4 e d U . .
H29 H 0.8253 0.7391 0.5586 0.083 Uiso 1 4 e calc R . .
C30 C 0.8157(7) 0.7109(6) 0.6485(4) 0.0297(16) Uani 1 4 e d U . .
H30A H 0.7223 0.7201 0.6397 0.045 Uiso 1 4 e calc R . .
H30B H 0.8472 0.7583 0.6847 0.045 Uiso 1 4 e calc R . .
H30C H 0.8351 0.6343 0.6598 0.045 Uiso 1 4 e calc R . .
O31 O 1.1020(6) 0.8152(5) 0.5310(3) 0.0457(15) Uani 1 4 e d DU . .
H311 H 1.039(7) 0.783(8) 0.550(5) 0.069 Uiso 1 4 e d D . .
H312 H 1.170(6) 0.775(7) 0.527(5) 0.069 Uiso 1 4 e d D . .
N32 N 0.6617(6) 0.8705(4) 0.4633(3) 0.0249(13) Uani 1 4 e d U . .
H32 H 0.6793 0.8449 0.4255 0.030 Uiso 1 4 e calc R . .
C33 C 0.7462(7) 0.9457(6) 0.4924(4) 0.0272(16) Uani 1 4 e d U . .
H33 H 0.8194 0.9689 0.4718 0.033 Uiso 1 4 e calc R . .
C34 C 0.7222(7) 0.9872(6) 0.5527(4) 0.0275(16) Uani 1 4 e d U . .
H34 H 0.7777 1.0408 0.5734 0.033 Uiso 1 4 e calc R . .
C35 C 0.6124(7) 0.9480(6) 0.5830(4) 0.0246(15) Uani 1 4 e d U . .
H35 H 0.5973 0.9728 0.6251 0.030 Uiso 1 4 e calc R . .
C36 C 0.5262(7) 0.8723(5) 0.5502(3) 0.0242(15) Uani 1 4 e d U . .
H36 H 0.4513 0.8483 0.5691 0.029 Uiso 1 4 e calc R . .
C37 C 0.5544(7) 0.8322(6) 0.4874(3) 0.0261(15) Uani 1 4 e d U . .
H37 H 0.4995 0.7810 0.4641 0.031 Uiso 1 4 e calc R . .

loop_
_atom_site_aniso_label
_atom_site_aniso_U_11
_atom_site_aniso_U_22
_atom_site_aniso_U_33
_atom_site_aniso_U_23
_atom_site_aniso_U_13
_atom_site_aniso_U_12
N1 0.0080(13) 0.0086(13) 0.0085(13) 0.0010(9) 0.0034(9) 0.0000(9)
C2 0.0066(14) 0.0069(14) 0.0070(14) 0.0008(10) 0.0007(10) 0.0009(10)
N3 0.0081(13) 0.0079(13) 0.0077(13) -0.0001(9) 0.0020(9) 0.0002(9)
C4 0.0080(15) 0.0090(14) 0.0089(14) 0.0000(10) 0.0030(10) 0.0001(10)
C5 0.0077(15) 0.0083(14) 0.0084(14) -0.0004(10) 0.0013(10) 0.0004(10)
C6 0.0044(14) 0.0046(14) 0.0048(14) 0.0009(10) 0.0010(9) 0.0005(9)
S7 0.0071(7) 0.0112(6) 0.0146(7) 0.0009(5) 0.0037(5) -0.0013(4)
O8 0.0145(13) 0.0171(12) 0.0153(13) -0.0034(9) 0.0047(9) -0.0010(9)
O9 0.0158(13) 0.0164(12) 0.0156(13) -0.0008(9) 0.0044(9) -0.0012(9)
C10 0.0074(14) 0.0075(14) 0.0071(14) -0.0002(10) 0.0020(10) 0.0002(10)
N11 0.0131(14) 0.0134(13) 0.0148(14) 0.0006(10) 0.0040(10) 0.0013(9)
C12 0.0082(14) 0.0079(14) 0.0083(14) 0.0018(10) 0.0034(10) -0.0002(10)
N13 0.0101(13) 0.0116(13) 0.0105(13) 0.0005(9) 0.0021(9) 0.0007(9)
C14 0.0068(14) 0.0068(14) 0.0068(14) 0.0008(10) 0.0018(10) 0.0005(10)
C15 0.0082(14) 0.0092(14) 0.0086(14) 0.0001(10) 0.0027(10) -0.0001(10)
C16 0.0084(14) 0.0087(14) 0.0092(14) 0.0002(10) 0.0027(10) -0.0009(10)
S17 0.0136(7) 0.0228(7) 0.0161(7) 0.0073(5) 0.0079(5) 0.0072(5)
O18 0.0114(12) 0.0108(11) 0.0100(12) -0.0011(9) 0.0029(9) 0.0016(9)
O19 0.0138(13) 0.0149(12) 0.0160(12) -0.0026(9) 0.0046(9) 0.0009(9)
C20 0.0084(14) 0.0082(14) 0.0092(14) -0.0013(10) 0.0016(10) -0.0009(10)
C21 0.0134(15) 0.0139(15) 0.0137(15) 0.0003(10) 0.0030(10) 0.0004(10)
C22 0.0182(16) 0.0174(16) 0.0188(16) 0.0002(10) 0.0021(10) 0.0009(10)
C23 0.0144(15) 0.0133(15) 0.0137(15) -0.0001(10) 0.0020(10) -0.0013(10)
C24 0.0122(15) 0.0124(15) 0.0119(15) -0.0008(10) 0.0021(10) -0.0024(10)
C25 0.0092(15) 0.0096(14) 0.0103(15) -0.0010(10) 0.0014(10) -0.0012(10)
N26 0.0186(14) 0.0171(14) 0.0177(14) -0.0001(10) 0.0022(10) -0.0001(10)
O27 0.0254(14) 0.0230(13) 0.0227(13) 0.0001(9) 0.0030(9) -0.0039(9)
O28 0.0407(16) 0.0405(16) 0.0399(16) 0.0027(10) 0.0054(10) 0.0030(10)
O29 0.0558(19) 0.0561(19) 0.0548(19) -0.0008(10) 0.0063(10) -0.0030(10)
C30 0.0303(19) 0.0297(18) 0.0292(19) 0.0001(10) 0.0032(10) -0.0013(10)
O31 0.0459(17) 0.0463(17) 0.0448(17) -0.0006(10) 0.0033(10) -0.0006(10)
N32 0.0256(16) 0.0241(15) 0.0252(16) -0.0010(10) 0.0033(10) 0.0023(10)
C33 0.0271(18) 0.0275(18) 0.0272(18) -0.0004(10) 0.0039(10) 0.0004(10)
C34 0.0273(18) 0.0283(18) 0.0271(18) -0.0005(10) 0.0035(10) 0.0000(10)
C35 0.0249(18) 0.0253(17) 0.0239(17) -0.0008(10) 0.0035(10) 0.0019(10)
C36 0.0249(18) 0.0241(17) 0.0237(17) 0.0004(10) 0.0026(10) 0.0004(10)
C37 0.0266(18) 0.0250(17) 0.0267(17) 0.0011(10) 0.0024(10) 0.0011(10)

loop_
_atom_type_symbol
_atom_type_description
_atom_type_scat_dispersion_real
_atom_type_scat_dispersion_imag
_atom_type_scat_source
C C 0.0181 0.0091 'International Tables Vol C Tables 4.2.6.8 and 6.1.1.4'
N N 0.0311 0.0180 'International Tables Vol C Tables 4.2.6.8 and 6.1.1.4'
O O 0.0492 0.0322 'International Tables Vol C Tables 4.2.6.8 and 6.1.1.4'
S S 0.3331 0.5567 'International Tables Vol C Tables 4.2.6.8 and 6.1.1.4'
H H 0.0000 0.0000 'International Tables Vol C Tables 4.2.6.8 and 6.1.1.4'

loop_
_geom_angle_atom_site_label_1
_geom_angle_atom_site_label_2
_geom_angle_atom_site_label_3
_geom_angle
_geom_angle_site_symmetry_1
_geom_angle_site_symmetry_3
_geom_angle_publ_flag
C2 N1 C6 125.4(4) . . ?
C2 N1 H1 117.3 . . ?
C6 N1 H1 117.3 . . ?
N1 C2 N3 115.5(5) . . ?
N1 C2 S7 122.2(4) . . ?
N3 C2 S7 122.3(4) . . ?
C2 N3 C4 123.5(5) . . ?
C2 N3 H3 118.3 . . ?
C4 N3 H3 118.3 . . ?
O8 C4 C5 125.6(5) . . ?
O8 C4 N3 114.3(5) . . ?
C5 C4 N3 120.0(5) . . ?
C4 C5 C6 118.7(5) . . ?
C4 C5 C10 123.5(5) . . ?
C6 C5 C10 117.7(5) . . ?
O9 C6 C5 126.6(5) . . ?
O9 C6 N1 116.7(5) . . ?
C5 C6 N1 116.7(5) . . ?
C4 O8 H8 114(3) . . ?
C5 C10 C15 115.2(4) . . ?
C5 C10 C20 110.1(4) . . ?
C15 C10 C20 118.2(4) . . ?
C5 C10 H10 103.8 . . ?
C15 C10 H10 103.8 . . ?
C20 C10 H10 103.8 . . ?
C12 N11 C16 125.1(5) . . ?
C12 N11 H11 117.5 . . ?
C16 N11 H11 117.5 . . ?
N11 C12 N13 114.3(5) . . ?
N11 C12 S17 123.4(4) . . ?
N13 C12 S17 122.3(4) . . ?
C12 N13 C14 125.0(5) . . ?
C12 N13 H13 117.5 . . ?
C14 N13 H13 117.5 . . ?
O18 C14 N13 116.7(5) . . ?
O18 C14 C15 125.3(5) . . ?
N13 C14 C15 118.0(5) . . ?
C16 C15 C14 118.0(5) . . ?
C16 C15 C10 124.6(5) . . ?
C14 C15 C10 117.5(5) . . ?
O19 C16 C15 127.8(5) . . ?
O19 C16 N11 113.0(5) . . ?
C15 C16 N11 119.1(5) . . ?
C16 O19 H8 117(3) . . ?
C25 C20 C21 119.8(5) . . ?
C25 C20 C10 124.2(5) . . ?
C21 C20 C10 116.0(5) . . ?
C22 C21 C20 120.2(5) . . ?
C22 C21 H21 119.9 . . ?
C20 C21 H21 119.9 . . ?
C23 C22 C21 118.5(6) . . ?
C23 C22 H22 120.8 . . ?
C21 C22 H22 120.8 . . ?
C22 C23 C24 122.3(6) . . ?
C22 C23 N26 118.5(5) . . ?
C24 C23 N26 119.2(5) . . ?
C25 C24 C23 117.8(5) . . ?
C25 C24 H24 121.1 . . ?
C23 C24 H24 121.1 . . ?
C24 C25 C20 121.3(5) . . ?
C24 C25 H25 119.4 . . ?
C20 C25 H25 119.4 . . ?
O27 N26 O28 123.7(5) . . ?
O27 N26 C23 119.3(5) . . ?
O28 N26 C23 117.0(5) . . ?
C30 O29 H29 109.5 . . ?
O29 C30 H30A 109.5 . . ?
O29 C30 H30B 109.5 . . ?
H30A C30 H30B 109.5 . . ?
O29 C30 H30C 109.5 . . ?
H30A C30 H30C 109.5 . . ?
H30B C30 H30C 109.5 . . ?
H311 O31 H312 116(9) . . ?
C37 N32 C33 126.1(6) . . ?
C37 N32 H32 117.0 . . ?
C33 N32 H32 117.0 . . ?
N32 C33 C34 118.6(7) . . ?
N32 C33 H33 120.7 . . ?
C34 C33 H33 120.7 . . ?
C33 C34 C35 119.1(7) . . ?
C33 C34 H34 120.5 . . ?
C35 C34 H34 120.5 . . ?
C36 C35 C34 120.1(7) . . ?
C36 C35 H35 120.0 . . ?
C34 C35 H35 120.0 . . ?
C35 C36 C37 118.8(7) . . ?
C35 C36 H36 120.6 . . ?
C37 C36 H36 120.6 . . ?
N32 C37 C36 117.3(6) . . ?
N32 C37 H37 121.3 . . ?
C36 C37 H37 121.3 . . ?

loop_
_geom_bond_atom_site_label_1
_geom_bond_atom_site_label_2
_geom_bond_distance
_geom_bond_site_symmetry_2
_geom_bond_publ_flag
N1 C2 1.347(7) . ?
N1 C6 1.419(7) . ?
N1 H1 0.8600 . ?
C2 N3 1.357(7) . ?
C2 S7 1.681(5) . ?
N3 C4 1.397(7) . ?
N3 H3 0.8600 . ?
C4 O8 1.296(7) . ?
C4 C5 1.377(8) . ?
C5 C6 1.407(8) . ?
C5 C10 1.514(7) . ?
C6 O9 1.248(7) . ?
O8 H8 1.27(2) . ?
C10 C15 1.514(8) . ?
C10 C20 1.541(8) . ?
C10 H10 0.9800 . ?
N11 C12 1.354(8) . ?
N11 C16 1.404(8) . ?
N11 H11 0.8600 . ?
C12 N13 1.360(7) . ?
C12 S17 1.664(6) . ?
N13 C14 1.401(7) . ?
N13 H13 0.8600 . ?
C14 O18 1.257(7) . ?
C14 C15 1.417(8) . ?
C15 C16 1.376(8) . ?
C16 O19 1.296(7) . ?
O19 H8 1.27(5) . ?
C20 C25 1.382(8) . ?
C20 C21 1.390(8) . ?
C21 C22 1.390(9) . ?
C21 H21 0.9300 . ?
C22 C23 1.371(9) . ?
C22 H22 0.9300 . ?
C23 C24 1.400(9) . ?
C23 N26 1.469(8) . ?
C24 C25 1.373(8) . ?
C24 H24 0.9300 . ?
C25 H25 0.9300 . ?
N26 O27 1.220(7) . ?
N26 O28 1.225(8) . ?
O29 C30 1.427(9) . ?
O29 H29 0.8200 . ?
C30 H30A 0.9600 . ?
C30 H30B 0.9600 . ?
C30 H30C 0.9600 . ?
O31 H311 0.87(8) . ?
O31 H312 0.85(7) . ?
N32 C37 1.319(9) . ?
N32 C33 1.345(9) . ?
N32 H32 0.8600 . ?
C33 C34 1.363(10) . ?
C33 H33 0.9300 . ?
C34 C35 1.406(10) . ?
C34 H34 0.9300 . ?
C35 C36 1.391(10) . ?
C35 H35 0.9300 . ?
C36 C37 1.414(10) . ?
C36 H36 0.9300 . ?
C37 H37 0.9300 . ?

loop_
_geom_hbond_atom_site_label_D
_geom_hbond_atom_site_label_H
_geom_hbond_atom_site_label_A
_geom_hbond_distance_DH
_geom_hbond_distance_HA
_geom_hbond_distance_DA
_geom_hbond_angle_DHA
_geom_hbond_site_symmetry_A
N1 H1 S17 0.86 2.45 3.287(5) 163 -1+x,y,z
N3 H3 O18 0.86 2.04 2.836(6) 154 3/2-x,-1/2+y,1/2-z
O8 H8 O19 1.27(4) 1.27(5) 2.440(6) 148(6) .
N11 H11 S7 0.86 2.60 3.444(5) 168 1+x,y,z
N13 H13 O31 0.86 2.08 2.925(7) 169 .
O29 H29 O28 0.82 2.22 2.772(8) 125 3/2-x,-1/2+y,1/2-z
N32 H32 O9 0.86 2.06 2.750(7) 137 .
N32 H32 O18 0.86 2.51 3.052(7) 121 .
O31 H311 O29 0.87(8) 1.96(8) 2.819(9) 168(9) .
